data_7101438
loop_
_publ_author_name
'Stephen Holmes'
'Rodolphe Clerac'
'Dongfeng Li.'
'Sean Parkin'
'Chad Ruschman'

_publ_section_title
;
Syntheses, Structures, and Magnetic Characterization
of Dicyanometalate(II) Building Blocks: [NEt4][(Tp*)MII(CN)2] [MII = Cr,
Co, Ni; Tp* = hydridotris(3,5-diemethylpyrazolyl)borate]
;
_journal_issue 38
_journal_name_full 'Chemical Communications'
_journal_paper_doi 10.1039/b608297a
_journal_year 2006
_chemical_formula_sum 'C28 H48.5 B Cr N9.5 O0.5'
_chemical_formula_weight 589.07
_chemical_name_systematic
;
?
;
_space_group_IT_number 14
_symmetry_cell_setting monoclinic
_symmetry_space_group_name_Hall '-P 2ybc'
_symmetry_space_group_name_H-M 'P 1 21/c 1'
_atom_sites_solution_hydrogens geom
_atom_sites_solution_primary direct
_atom_sites_solution_secondary difmap
_audit_creation_method SHELXL-97
_cell_angle_alpha 90.00
_cell_angle_beta 91.565(2)
_cell_angle_gamma 90.00
_cell_formula_units_Z 4
_cell_length_a 10.1192(3)
_cell_length_b 13.9716(4)
_cell_length_c 24.4089(7)
_cell_measurement_reflns_used 6076
_cell_measurement_temperature 90.0(2)
_cell_measurement_theta_max 67.63
_cell_measurement_theta_min 3.62
_cell_volume 3449.68(17)
_computing_cell_refinement 'Bruker SMART'
_computing_data_collection 'Bruker SMART'
_computing_data_reduction 'Bruker SAINT'
_computing_molecular_graphics 'Bruker SHELXTL'
_computing_publication_material 'Bruker SHELXTL'
_computing_structure_refinement 'SHELXL-97 (Sheldrick, 1997)'
_computing_structure_solution 'SHELXS-97 (Sheldrick, 1990)'
_diffrn_ambient_temperature 90.0(2)
_diffrn_measured_fraction_theta_full 0.987
_diffrn_measured_fraction_theta_max 0.987
_diffrn_measurement_device_type 'Bruker X8 Proteum CCD area detector'
_diffrn_measurement_method 'phi and omega scans'
_diffrn_radiation_monochromator graphite
_diffrn_radiation_source 'fine-focus sealed tube'
_diffrn_radiation_type CuK\a
_diffrn_radiation_wavelength 1.54178
_diffrn_reflns_av_R_equivalents 0.0908
_diffrn_reflns_av_sigmaI/netI 0.0470
_diffrn_reflns_limit_h_max 12
_diffrn_reflns_limit_h_min -10
_diffrn_reflns_limit_k_max 16
_diffrn_reflns_limit_k_min -16
_diffrn_reflns_limit_l_max 29
_diffrn_reflns_limit_l_min -28
_diffrn_reflns_number 40970
_diffrn_reflns_theta_full 68.10
_diffrn_reflns_theta_max 68.10
_diffrn_reflns_theta_min 4.37
_exptl_absorpt_coefficient_mu 2.978
_exptl_absorpt_correction_T_max 0.9293
_exptl_absorpt_correction_T_min 0.5873
_exptl_absorpt_correction_type empirical
_exptl_absorpt_process_details 'Bruker SAINT'
_exptl_crystal_colour purple-orange
_exptl_crystal_density_diffrn 1.134
_exptl_crystal_density_method 'not measured'
_exptl_crystal_description needle
_exptl_crystal_F_000 1264
_exptl_crystal_size_max 0.20
_exptl_crystal_size_mid 0.04
_exptl_crystal_size_min 0.03
_refine_diff_density_max 1.092
_refine_diff_density_min -0.652
_refine_diff_density_rms 0.094
_refine_ls_extinction_method none
_refine_ls_goodness_of_fit_ref 1.020
_refine_ls_hydrogen_treatment constr
_refine_ls_matrix_type full
_refine_ls_number_parameters 368
_refine_ls_number_reflns 6213
_refine_ls_number_restraints 0
_refine_ls_restrained_S_all 1.020
_refine_ls_R_factor_all 0.0927
_refine_ls_R_factor_gt 0.0761
_refine_ls_shift/su_max 0.000
_refine_ls_shift/su_mean 0.000
_refine_ls_structure_factor_coef Fsqd
_refine_ls_weighting_details 'calc w=1/[\s^2^(Fo^2^)+(0.1309P)^2^+5.9795P] where P=(Fo^2^+2Fc^2^)/3'
_refine_ls_weighting_scheme calc
_refine_ls_wR_factor_gt 0.2104
_refine_ls_wR_factor_ref 0.2234
_reflns_number_gt 4925
_reflns_number_total 6213
_reflns_threshold_expression >2sigma(I)
_cod_data_source_file b608297a.txt
_cod_depositor_comments
;
The following automatic conversions were performed:
'_symmetry_cell_setting' value 'Monoclinic' changed to 'monoclinic'
according to '/home/saulius/struct/CIF-dictionaries/cif_core.dic'
dictionary named 'cif_core.dic' version 2.4.1 from 2010-06-29.

Automatic conversion script
Id: cif_fix_enum 1527 2010-12-29 10:47:43Z saulius 
;
_cod_original_sg_symbol_H-M P2(1)/c
_cod_original_formula_sum 'C28 H48.50 B Cr N9.50 O0.50'
_cod_database_code 7101438

loop_
_symmetry_equiv_pos_as_xyz
'x, y, z'
'-x, y+1/2, -z+1/2'
'-x, -y, -z'
'x, -y-1/2, z-1/2'

loop_
_atom_site_label
_atom_site_type_symbol
_atom_site_fract_x
_atom_site_fract_y
_atom_site_fract_z
_atom_site_U_iso_or_equiv
_atom_site_adp_type
_atom_site_occupancy
_atom_site_symmetry_multiplicity
_atom_site_calc_flag
_atom_site_refinement_flags
_atom_site_disorder_assembly
_atom_site_disorder_group
Cr1 Cr 0.36490(6) 0.48831(4) 0.16851(2) 0.0266(2) Uani 1 1 d . . .
B1 B 0.4038(4) 0.6646(3) 0.08770(17) 0.0294(9) Uani 1 1 d . . .
H1 H 0.4240 0.7272 0.0611 0.035 Uiso 1 1 d R . .
N1 N 0.5160(3) 0.5064(2) 0.11190(13) 0.0288(7) Uani 1 1 d . . .
N2 N 0.5063(3) 0.5848(2) 0.07757(12) 0.0288(7) Uani 1 1 d . . .
N3 N 0.4076(3) 0.6320(2) 0.19000(13) 0.0315(7) Uani 1 1 d . . .
N4 N 0.4195(3) 0.6973(2) 0.14818(13) 0.0312(7) Uani 1 1 d . . .
N5 N 0.2254(3) 0.5433(2) 0.10276(12) 0.0284(7) Uani 1 1 d . . .
N6 N 0.2625(3) 0.6260(2) 0.07729(12) 0.0294(7) Uani 1 1 d . . .
N7 N 0.1687(4) 0.4634(3) 0.27073(17) 0.0534(11) Uani 1 1 d . . .
N8 N 0.3239(4) 0.2633(3) 0.13875(15) 0.0402(8) Uani 1 1 d . . .
C1 C 0.6568(4) 0.3629(3) 0.12355(18) 0.0379(9) Uani 1 1 d . . .
H1A H 0.6523 0.3720 0.1633 0.057 Uiso 1 1 calc R . .
H1B H 0.7473 0.3459 0.1141 0.057 Uiso 1 1 calc R . .
H1C H 0.5964 0.3114 0.1121 0.057 Uiso 1 1 calc R . .
C2 C 0.6176(4) 0.4534(3) 0.09498(16) 0.0303(8) Uani 1 1 d . . .
C3 C 0.6733(4) 0.4967(3) 0.04956(17) 0.0332(9) Uani 1 1 d . . .
H3A H 0.7461 0.4739 0.0295 0.040 Uiso 1 1 calc R . .
C4 C 0.6014(4) 0.5795(3) 0.03951(15) 0.0319(9) Uani 1 1 d . . .
C5 C 0.6200(4) 0.6531(3) -0.00350(16) 0.0398(10) Uani 1 1 d . . .
H5A H 0.5367 0.6625 -0.0242 0.060 Uiso 1 1 calc R . .
H5B H 0.6885 0.6318 -0.0284 0.060 Uiso 1 1 calc R . .
H5C H 0.6472 0.7136 0.0137 0.060 Uiso 1 1 calc R . .
C6 C 0.4326(5) 0.6295(3) 0.29165(17) 0.0428(10) Uani 1 1 d . . .
H6A H 0.4648 0.5637 0.2879 0.064 Uiso 1 1 calc R . .
H6B H 0.3421 0.6285 0.3049 0.064 Uiso 1 1 calc R . .
H6C H 0.4898 0.6643 0.3179 0.064 Uiso 1 1 calc R . .
C7 C 0.4343(4) 0.6785(3) 0.23702(16) 0.0337(9) Uani 1 1 d . . .
C8 C 0.4629(4) 0.7741(3) 0.22537(17) 0.0392(10) Uani 1 1 d . . .
H8A H 0.4846 0.8231 0.2511 0.047 Uiso 1 1 calc R . .
C9 C 0.4532(4) 0.7832(3) 0.16965(17) 0.0356(9) Uani 1 1 d . . .
C10 C 0.4733(5) 0.8705(3) 0.1354(2) 0.0490(11) Uani 1 1 d . . .
H10A H 0.5383 0.8566 0.1074 0.073 Uiso 1 1 calc R . .
H10B H 0.5057 0.9230 0.1587 0.073 Uiso 1 1 calc R . .
H10C H 0.3892 0.8890 0.1175 0.073 Uiso 1 1 calc R . .
C11 C 0.0333(4) 0.4355(3) 0.10401(18) 0.0384(9) Uani 1 1 d . . .
H11A H 0.0457 0.4294 0.1438 0.058 Uiso 1 1 calc R . .
H11B H 0.0698 0.3791 0.0860 0.058 Uiso 1 1 calc R . .
H11C H -0.0612 0.4407 0.0947 0.058 Uiso 1 1 calc R . .
C12 C 0.1031(4) 0.5233(3) 0.08485(16) 0.0314(8) Uani 1 1 d . . .
C13 C 0.0592(4) 0.5940(3) 0.04810(16) 0.0354(9) Uani 1 1 d . . .
H13A H -0.0245 0.5972 0.0296 0.042 Uiso 1 1 calc R . .
C14 C 0.1618(4) 0.6583(3) 0.04415(16) 0.0333(9) Uani 1 1 d . . .
C15 C 0.1720(5) 0.7469(3) 0.01080(19) 0.0460(11) Uani 1 1 d . . .
H15A H 0.1851 0.8021 0.0351 0.069 Uiso 1 1 calc R . .
H15B H 0.0905 0.7555 -0.0113 0.069 Uiso 1 1 calc R . .
H15C H 0.2472 0.7414 -0.0135 0.069 Uiso 1 1 calc R . .
C16 C 0.2395(4) 0.4714(3) 0.23541(18) 0.0374(9) Uani 1 1 d . . .
C17 C 0.3423(4) 0.3415(3) 0.15002(15) 0.0324(9) Uani 1 1 d . . .
N9 N 0.9194(4) 0.6819(4) 0.2245(2) 0.0705(15) Uani 1 1 d . . .
C18 C 0.8888(7) 0.5735(5) 0.2303(4) 0.090(2) Uani 1 1 d . . .
H18A H 0.8901 0.5439 0.1935 0.108 Uiso 1 1 calc R . .
H18B H 0.9607 0.5437 0.2528 0.108 Uiso 1 1 calc R . .
C19 C 0.7582(7) 0.5498(6) 0.2559(4) 0.101(3) Uani 1 1 d . . .
H19A H 0.7538 0.4808 0.2631 0.152 Uiso 1 1 calc R . .
H19B H 0.6855 0.5682 0.2308 0.152 Uiso 1 1 calc R . .
H19C H 0.7508 0.5848 0.2905 0.152 Uiso 1 1 calc R . .
C20 C 0.8094(5) 0.7336(5) 0.1941(3) 0.078(2) Uani 1 1 d . . .
H20A H 0.7285 0.7296 0.2159 0.094 Uiso 1 1 calc R . .
H20B H 0.8334 0.8020 0.1912 0.094 Uiso 1 1 calc R . .
C21 C 0.7790(7) 0.6958(6) 0.1380(3) 0.095(3) Uani 1 1 d . . .
H21A H 0.6959 0.7237 0.1240 0.143 Uiso 1 1 calc R . .
H21B H 0.7704 0.6260 0.1396 0.143 Uiso 1 1 calc R . .
H21C H 0.8506 0.7129 0.1137 0.143 Uiso 1 1 calc R . .
C22 C 0.9296(6) 0.7273(5) 0.2810(3) 0.0765(19) Uani 1 1 d . . .
H22A H 0.8463 0.7150 0.3001 0.092 Uiso 1 1 calc R . .
H22B H 0.9379 0.7975 0.2765 0.092 Uiso 1 1 calc R . .
C23 C 1.0444(9) 0.6923(6) 0.3171(3) 0.098(3) Uani 1 1 d . . .
H23A H 1.0386 0.7209 0.3537 0.146 Uiso 1 1 calc R . .
H23B H 1.1280 0.7111 0.3009 0.146 Uiso 1 1 calc R . .
H23C H 1.0406 0.6225 0.3202 0.146 Uiso 1 1 calc R . .
C24 C 1.0493(5) 0.6897(5) 0.1962(3) 0.0716(19) Uani 1 1 d . . .
H24A H 1.1172 0.6539 0.2177 0.086 Uiso 1 1 calc R . .
H24B H 1.0403 0.6588 0.1598 0.086 Uiso 1 1 calc R . .
C25 C 1.0953(6) 0.7885(6) 0.1888(3) 0.089(2) Uani 1 1 d . . .
H25A H 1.1784 0.7881 0.1691 0.133 Uiso 1 1 calc R . .
H25B H 1.1098 0.8186 0.2247 0.133 Uiso 1 1 calc R . .
H25C H 1.0285 0.8247 0.1677 0.133 Uiso 1 1 calc R . .
N10 N 0.838(2) 0.858(2) 0.9560(10) 0.173(9) Uiso 0.50 1 d P A 1
C26 C 0.827(4) 0.935(3) 0.9413(15) 0.196(13) Uiso 0.50 1 d P A 1
C27 C 0.883(4) 1.008(2) 0.9119(15) 0.200(14) Uiso 0.50 1 d P A 1
H27A H 0.8486 1.0695 0.9245 0.300 Uiso 0.50 1 calc PR A 1
H27B H 0.8611 0.9999 0.8728 0.300 Uiso 0.50 1 calc PR A 1
H27C H 0.9793 1.0066 0.9176 0.300 Uiso 0.50 1 calc PR A 1
C28 C 0.859(5) 0.951(3) 1.0762(19) 0.27(2) Uiso 0.50 1 d P B 2
H28A H 0.9361 0.9138 1.0663 0.404 Uiso 0.50 1 calc PR B 2
H28B H 0.8200 0.9240 1.1091 0.404 Uiso 0.50 1 calc PR B 2
H28C H 0.8852 1.0177 1.0835 0.404 Uiso 0.50 1 calc PR B 2
C29 C 0.759(5) 0.949(4) 1.030(2) 0.27(2) Uiso 0.50 1 d P B 2
H29A H 0.7654 0.8807 1.0203 0.322 Uiso 0.50 1 d PR B 2
H29B H 0.8079 0.9829 1.0014 0.322 Uiso 0.50 1 d PR B 2
O1 O 0.58(2) 0.998(18) 1.015(12) 0.3(5) Uiso 0.50 1 d P . 2
C30 C 0.58(3) 1.00(3) 1.015(18) 0.3(7) Uiso 0.50 1 d P . 2
H30A H 0.5165 0.9518 1.0207 0.321 Uiso 0.50 1 d PR . 2
H30B H 0.5760 1.0211 0.9780 0.321 Uiso 0.50 1 d PR . 2
C31 C 0.558(5) 1.087(3) 1.0549(18) 0.260(19) Uiso 0.50 1 d P C 2
H31A H 0.6433 1.0944 1.0741 0.390 Uiso 0.50 1 d PR C 2
H31B H 0.5360 1.1467 1.0352 0.390 Uiso 0.50 1 d PR C 2
H31C H 0.4891 1.0740 1.0814 0.390 Uiso 0.50 1 d PR C 2

loop_
_atom_site_aniso_label
_atom_site_aniso_U_11
_atom_site_aniso_U_22
_atom_site_aniso_U_33
_atom_site_aniso_U_23
_atom_site_aniso_U_13
_atom_site_aniso_U_12
Cr1 0.0256(4) 0.0268(3) 0.0277(3) 0.0006(2) 0.0041(2) -0.0009(2)
B1 0.031(2) 0.026(2) 0.032(2) 0.0012(16) 0.0034(17) -0.0038(17)
N1 0.0261(17) 0.0303(16) 0.0303(16) 0.0015(12) 0.0043(13) -0.0034(13)
N2 0.0270(17) 0.0320(17) 0.0275(15) -0.0006(12) 0.0033(12) -0.0045(13)
N3 0.0304(17) 0.0343(18) 0.0301(16) -0.0009(13) 0.0032(13) -0.0037(14)
N4 0.0323(18) 0.0286(17) 0.0329(17) -0.0022(13) 0.0056(13) -0.0045(13)
N5 0.0270(17) 0.0279(16) 0.0306(16) 0.0012(12) 0.0033(13) -0.0015(13)
N6 0.0328(18) 0.0263(16) 0.0292(16) 0.0007(12) 0.0027(13) 0.0002(13)
N7 0.064(3) 0.049(2) 0.049(2) -0.0024(18) 0.027(2) -0.007(2)
N8 0.046(2) 0.031(2) 0.044(2) 0.0003(15) 0.0059(16) -0.0057(16)
C1 0.028(2) 0.041(2) 0.045(2) 0.0016(18) 0.0069(17) 0.0034(17)
C2 0.0212(19) 0.034(2) 0.035(2) -0.0029(16) 0.0022(15) -0.0025(15)
C3 0.028(2) 0.037(2) 0.035(2) -0.0066(16) 0.0054(16) -0.0023(16)
C4 0.027(2) 0.041(2) 0.0280(18) -0.0028(15) 0.0026(15) -0.0084(16)
C5 0.040(2) 0.048(3) 0.032(2) 0.0012(18) 0.0073(17) -0.0081(19)
C6 0.048(3) 0.049(3) 0.031(2) -0.0074(18) 0.0012(18) -0.006(2)
C7 0.031(2) 0.036(2) 0.034(2) -0.0060(16) 0.0033(16) -0.0011(16)
C8 0.039(2) 0.037(2) 0.041(2) -0.0119(17) 0.0059(18) -0.0058(18)
C9 0.038(2) 0.028(2) 0.040(2) -0.0046(16) 0.0058(17) -0.0043(17)
C10 0.063(3) 0.034(2) 0.050(3) -0.0029(19) 0.003(2) -0.010(2)
C11 0.029(2) 0.042(2) 0.045(2) 0.0032(18) 0.0031(17) -0.0070(18)
C12 0.029(2) 0.033(2) 0.0318(19) -0.0011(15) 0.0049(16) 0.0002(16)
C13 0.027(2) 0.041(2) 0.038(2) -0.0001(17) 0.0005(16) 0.0054(17)
C14 0.030(2) 0.035(2) 0.034(2) -0.0026(16) 0.0008(16) 0.0048(17)
C15 0.048(3) 0.043(3) 0.046(2) 0.009(2) -0.003(2) 0.003(2)
C16 0.042(2) 0.031(2) 0.040(2) -0.0019(16) 0.0066(19) -0.0006(18)
C17 0.026(2) 0.041(2) 0.0305(19) 0.0053(16) 0.0041(15) -0.0013(17)
N9 0.031(2) 0.069(3) 0.111(4) -0.057(3) 0.003(2) 0.010(2)
C18 0.055(4) 0.068(4) 0.147(7) -0.042(4) -0.003(4) 0.008(3)
C19 0.065(5) 0.080(5) 0.158(8) -0.013(5) 0.005(5) -0.003(4)
C20 0.032(3) 0.080(4) 0.122(5) -0.050(4) -0.001(3) 0.016(3)
C21 0.069(4) 0.095(5) 0.119(6) -0.053(5) -0.024(4) 0.017(4)
C22 0.061(4) 0.070(4) 0.100(5) -0.043(4) 0.027(3) 0.008(3)
C23 0.118(7) 0.083(5) 0.092(5) -0.036(4) 0.002(5) 0.029(5)
C24 0.035(3) 0.096(5) 0.084(4) -0.049(4) 0.002(3) 0.013(3)
C25 0.041(3) 0.113(6) 0.114(6) -0.020(5) 0.020(3) 0.003(4)

loop_
_atom_type_symbol
_atom_type_description
_atom_type_scat_dispersion_real
_atom_type_scat_dispersion_imag
_atom_type_scat_source
C C 0.0181 0.0091 'International Tables Vol C Tables 4.2.6.8 and 6.1.1.4'
H H 0.0000 0.0000 'International Tables Vol C Tables 4.2.6.8 and 6.1.1.4'
B B 0.0090 0.0039 'International Tables Vol C Tables 4.2.6.8 and 6.1.1.4'
N N 0.0311 0.0180 'International Tables Vol C Tables 4.2.6.8 and 6.1.1.4'
O O 0.0492 0.0322 'International Tables Vol C Tables 4.2.6.8 and 6.1.1.4'
Cr Cr -0.1635 2.4439 'International Tables Vol C Tables 4.2.6.8 and 6.1.1.4'

loop_
_geom_angle_atom_site_label_1
_geom_angle_atom_site_label_2
_geom_angle_atom_site_label_3
_geom_angle
_geom_angle_site_symmetry_1
_geom_angle_site_symmetry_3
N1 Cr1 C16 170.27(15) . .
N1 Cr1 C17 93.03(13) . .
C16 Cr1 C17 89.58(15) . .
N1 Cr1 N3 84.36(12) . .
C16 Cr1 N3 92.14(14) . .
C17 Cr1 N3 174.08(14) . .
N1 Cr1 N5 86.75(12) . .
C16 Cr1 N5 102.26(15) . .
C17 Cr1 N5 96.74(13) . .
N3 Cr1 N5 88.43(12) . .
N6 B1 N2 110.1(3) . .
N6 B1 N4 109.3(3) . .
N2 B1 N4 108.3(3) . .
C2 N1 N2 107.1(3) . .
C2 N1 Cr1 135.5(3) . .
N2 N1 Cr1 116.9(2) . .
C4 N2 N1 109.4(3) . .
C4 N2 B1 129.7(3) . .
N1 N2 B1 120.8(3) . .
C7 N3 N4 107.1(3) . .
C7 N3 Cr1 135.0(3) . .
N4 N3 Cr1 117.8(2) . .
C9 N4 N3 109.1(3) . .
C9 N4 B1 130.5(3) . .
N3 N4 B1 120.2(3) . .
C12 N5 N6 106.9(3) . .
C12 N5 Cr1 136.4(3) . .
N6 N5 Cr1 116.1(2) . .
C14 N6 N5 109.9(3) . .
C14 N6 B1 131.1(3) . .
N5 N6 B1 118.9(3) . .
N1 C2 C3 109.6(4) . .
N1 C2 C1 121.3(3) . .
C3 C2 C1 129.1(4) . .
C4 C3 C2 106.3(3) . .
N2 C4 C3 107.7(3) . .
N2 C4 C5 123.5(4) . .
C3 C4 C5 128.8(4) . .
N3 C7 C8 109.1(4) . .
N3 C7 C6 122.3(4) . .
C8 C7 C6 128.6(4) . .
C9 C8 C7 106.4(4) . .
N4 C9 C8 108.3(4) . .
N4 C9 C10 123.0(4) . .
C8 C9 C10 128.7(4) . .
N5 C12 C13 109.8(3) . .
N5 C12 C11 120.8(4) . .
C13 C12 C11 129.4(4) . .
C14 C13 C12 106.2(4) . .
N6 C14 C13 107.2(4) . .
N6 C14 C15 122.7(4) . .
C13 C14 C15 130.1(4) . .
N7 C16 Cr1 178.0(4) . .
N8 C17 Cr1 176.4(4) . .
C20 N9 C24 112.5(6) . .
C20 N9 C22 106.1(4) . .
C24 N9 C22 110.4(4) . .
C20 N9 C18 111.5(5) . .
C24 N9 C18 106.9(4) . .
C22 N9 C18 109.5(6) . .
C19 C18 N9 115.5(5) . .
C21 C20 N9 114.5(5) . .
N9 C22 C23 115.1(5) . .
C25 C24 N9 114.1(5) . .
N10 C26 C27 146(4) . .
C28 C29 C30 138(10) . .
C28 C29 O1 138(9) . .
C30 C29 O1 0(10) . .
C31 O1 C30 93(10) . 3_677
C31 O1 C29 109(10) . .
C30 O1 C29 157(5) 3_677 .
C31 C30 C30 93(10) . 3_677
C31 C30 O1 93(10) . 3_677
C30 C30 O1 0(10) 3_677 3_677
C31 C30 C29 109(10) . .
C30 C30 C29 157(10) 3_677 .
O1 C30 C29 157(10) 3_677 .
C30 C31 O1 0(10) . .

loop_
_geom_bond_atom_site_label_1
_geom_bond_atom_site_label_2
_geom_bond_distance
_geom_bond_site_symmetry_2
Cr1 N1 2.104(3) .
Cr1 C16 2.108(4) .
Cr1 C17 2.111(4) .
Cr1 N3 2.116(3) .
Cr1 N5 2.244(3) .
B1 N6 1.543(5) .
B1 N2 1.547(5) .
B1 N4 1.549(5) .
N1 C2 1.341(5) .
N1 N2 1.381(4) .
N2 C4 1.358(5) .
N3 C7 1.340(5) .
N3 N4 1.377(4) .
N4 C9 1.350(5) .
N5 C12 1.331(5) .
N5 N6 1.370(4) .
N6 C14 1.360(5) .
N7 C16 1.142(6) .
N8 C17 1.141(5) .
C1 C2 1.493(6) .
C2 C3 1.395(6) .
C3 C4 1.385(6) .
C4 C5 1.486(6) .
C6 C7 1.499(6) .
C7 C8 1.398(6) .
C8 C9 1.367(6) .
C9 C10 1.496(6) .
C11 C12 1.496(6) .
C12 C13 1.399(6) .
C13 C14 1.378(6) .
C14 C15 1.486(6) .
N9 C20 1.505(8) .
N9 C24 1.506(7) .
N9 C22 1.519(7) .
N9 C18 1.553(9) .
C18 C19 1.514(11) .
C20 C21 1.491(9) .
C22 C23 1.520(10) .
C24 C25 1.470(10) .
N10 C26 1.13(4) .
C26 C27 1.38(4) .
C28 C29 1.49(5) .
C29 C30 1.9(3) .
C29 O1 1.9(3) .
O1 C31 1.6(3) .
O1 C30 1.84(12) 3_677
C30 C31 1.6(4) .
C30 C30 1.8(7) 3_677
C30 O1 1.84(11) 3_677
